data_4326822
loop_
_publ_author_name
'Daniel Sykes'
'Ian S. Tidmarsh'
'Andrea Barbieri'
'Igor V. Sazanovich'
'Julia A. Weinstein'
'Michael D. Ward'

_publ_contact_author
; 
        Prof. Mike Ward
        Department of Chemistry
        University of Sheffield
        SHEFFIELD
        S3 7HF
;
_publ_contact_author_email m.d.ward@sheffield.ac.uk
_publ_contact_author_fax '0114 2229346'
_publ_section_title
;
 d \\rightarrow f Energy Transfer in a Series of IrIII/EuIII Dyads:
 Energy-Transfer Mechanisms and White-Light Emission
;
_journal_name_full 'Inorganic Chemistry'
_journal_page_first 11323
_journal_page_last 11339
_journal_paper_doi 10.1021/ic2007759
_journal_volume 50
_journal_year 2011
_chemical_formula_sum 'C49 H37 Cl2 F12 Ir N8 O0.5 P'
_chemical_formula_weight 1267.94
_chemical_name_systematic
; 
 ? 
;
_space_group_IT_number 14
_symmetry_cell_setting monoclinic
_symmetry_space_group_name_Hall '-P 2yn'
_symmetry_space_group_name_H-M 'P 1 21/n 1'
_atom_sites_solution_hydrogens geom
_atom_sites_solution_primary direct
_atom_sites_solution_secondary difmap
_audit_creation_method SHELXL-97
_cell_angle_alpha 90.00
_cell_angle_beta 114.288(4)
_cell_angle_gamma 90.00
_cell_formula_units_Z 4
_cell_length_a 19.0934(18)
_cell_length_b 13.1480(12)
_cell_length_c 21.542(2)
_cell_measurement_reflns_used 3579
_cell_measurement_temperature 150(2)
_cell_measurement_theta_max 19.09
_cell_measurement_theta_min 2.41
_cell_volume 4929.2(8)
_computing_cell_refinement 'Bruker SAINT'
_computing_data_collection 'Bruker APEX2'
_computing_data_reduction 'Bruker SAINT'
_computing_molecular_graphics 'Bruker SHELXTL'
_computing_publication_material 'Bruker SHELXTL'
_computing_structure_refinement 'SHELXL-97 (Sheldrick, 2008)'
_computing_structure_solution 'SHELXS-97 (Sheldrick, 2008)'
_diffrn_ambient_temperature 150(2)
_diffrn_measured_fraction_theta_full 1.000
_diffrn_measured_fraction_theta_max 1.000
_diffrn_measurement_device_type 'Bruker APEX-II CCD'
_diffrn_measurement_method '\f and \w scans'
_diffrn_radiation_monochromator graphite
_diffrn_radiation_source 'sealed tube'
_diffrn_radiation_type MoK\a
_diffrn_radiation_wavelength 0.71073
_diffrn_reflns_av_R_equivalents 0.1622
_diffrn_reflns_av_sigmaI/netI 0.1003
_diffrn_reflns_limit_h_max 22
_diffrn_reflns_limit_h_min -22
_diffrn_reflns_limit_k_max 15
_diffrn_reflns_limit_k_min -15
_diffrn_reflns_limit_l_max 25
_diffrn_reflns_limit_l_min -25
_diffrn_reflns_number 53842
_diffrn_reflns_theta_full 24.71
_diffrn_reflns_theta_max 24.71
_diffrn_reflns_theta_min 1.20
_exptl_absorpt_coefficient_mu 2.941
_exptl_absorpt_correction_T_max 0.7192
_exptl_absorpt_correction_T_min 0.5908
_exptl_absorpt_correction_type multi-scan
_exptl_absorpt_process_details SADABS
_exptl_crystal_colour Yellow
_exptl_crystal_density_diffrn 1.709
_exptl_crystal_description Needle
_exptl_crystal_F_000 2500
_exptl_crystal_size_max 0.20
_exptl_crystal_size_mid 0.15
_exptl_crystal_size_min 0.12
_refine_diff_density_max 2.596
_refine_diff_density_min -2.738
_refine_diff_density_rms 0.254
_refine_ls_extinction_method none
_refine_ls_goodness_of_fit_ref 1.060
_refine_ls_hydrogen_treatment constr
_refine_ls_matrix_type full
_refine_ls_number_parameters 665
_refine_ls_number_reflns 8416
_refine_ls_number_restraints 578
_refine_ls_restrained_S_all 1.051
_refine_ls_R_factor_all 0.1257
_refine_ls_R_factor_gt 0.0716
_refine_ls_shift/su_max 0.001
_refine_ls_shift/su_mean 0.000
_refine_ls_structure_factor_coef Fsqd
_refine_ls_weighting_details 'calc w=1/[\s^2^(Fo^2^)+(0.1202P)^2^+36.2809P] where P=(Fo^2^+2Fc^2^)/3'
_refine_ls_weighting_scheme calc
_refine_ls_wR_factor_gt 0.1811
_refine_ls_wR_factor_ref 0.2218
_reflns_number_gt 5405
_reflns_number_total 8416
_reflns_threshold_expression >2sigma(I)
_cod_data_source_file ic2007759_si_003_6.cif
_cod_data_source_block imw1527p21n
_cod_original_sg_symbol_H-M 'P 1 21/n 1 '
_cod_original_formula_sum 'C49 H37 Cl2 F12 Ir N8 O0.50 P'
_cod_database_code 4326822

loop_
_symmetry_equiv_pos_as_xyz
'x, y, z'
'-x+1/2, y+1/2, -z+1/2'
'-x, -y, -z'
'x-1/2, -y-1/2, z-1/2'

loop_
_atom_site_label
_atom_site_type_symbol
_atom_site_fract_x
_atom_site_fract_y
_atom_site_fract_z
_atom_site_U_iso_or_equiv
_atom_site_adp_type
_atom_site_occupancy
_atom_site_symmetry_multiplicity
_atom_site_calc_flag
_atom_site_refinement_flags
_atom_site_disorder_assembly
_atom_site_disorder_group
Ir1 Ir 0.87180(3) 0.90907(4) 0.14729(2) 0.02371(19) Uani 1 1 d . . .
N111 N 0.8438(7) 0.7850(9) 0.0762(6) 0.0382(12) Uani 1 1 d U . .
C112 C 0.9044(8) 0.7266(11) 0.0770(7) 0.0384(11) Uani 1 1 d U . .
C113 C 0.8923(8) 0.6436(11) 0.0336(7) 0.0406(13) Uani 1 1 d U . .
H113 H 0.9344 0.6056 0.0331 0.049 Uiso 1 1 calc R . .
C114 C 0.8182(8) 0.6179(11) -0.0084(8) 0.0413(13) Uani 1 1 d U . .
H114 H 0.8089 0.5601 -0.0371 0.050 Uiso 1 1 calc R . .
C115 C 0.7572(9) 0.6745(11) -0.0096(7) 0.0410(14) Uani 1 1 d U . .
H115 H 0.7061 0.6568 -0.0393 0.049 Uiso 1 1 calc R . .
C116 C 0.7713(8) 0.7569(11) 0.0327(7) 0.0395(13) Uani 1 1 d U . .
H116 H 0.7290 0.7959 0.0318 0.047 Uiso 1 1 calc R . .
N121 N 1.0563(7) 0.8528(9) 0.2077(6) 0.0375(10) Uani 1 1 d U . .
N122 N 0.9813(7) 0.8340(9) 0.1699(6) 0.0362(11) Uani 1 1 d U . .
C123 C 0.9790(8) 0.7612(11) 0.1257(7) 0.0368(11) Uani 1 1 d U . .
C124 C 1.0533(8) 0.7324(11) 0.1350(7) 0.0370(11) Uani 1 1 d U . .
H124 H 1.0674 0.6830 0.1101 0.044 Uiso 1 1 calc R . .
C125 C 1.1008(8) 0.7909(11) 0.1877(7) 0.0373(11) Uani 1 1 d U . .
H125 H 1.1554 0.7891 0.2072 0.045 Uiso 1 1 calc R . .
C126 C 1.0834(8) 0.9108(11) 0.2704(7) 0.0394(11) Uani 1 1 d U . .
H12A H 1.0530 0.9741 0.2632 0.047 Uiso 1 1 calc R . .
H12B H 1.1379 0.9299 0.2838 0.047 Uiso 1 1 calc R . .
N131 N 0.9045(8) 0.4091(10) 0.1200(7) 0.0576(14) Uani 1 1 d U . .
C132 C 0.9073(10) 0.4509(13) 0.1771(9) 0.0558(13) Uani 1 1 d U . .
C133 C 0.8408(10) 0.4729(13) 0.1856(9) 0.0566(14) Uani 1 1 d U . .
H133 H 0.8452 0.5049 0.2266 0.068 Uiso 1 1 calc R . .
C134 C 0.7699(10) 0.4505(13) 0.1378(9) 0.0580(15) Uani 1 1 d U . .
H134 H 0.7246 0.4662 0.1439 0.070 Uiso 1 1 calc R . .
C135 C 0.7676(11) 0.4032(12) 0.0793(9) 0.0589(15) Uani 1 1 d U . .
H135 H 0.7199 0.3830 0.0444 0.071 Uiso 1 1 calc R . .
C136 C 0.8336(10) 0.3864(12) 0.0727(9) 0.0588(15) Uani 1 1 d U . .
H136 H 0.8302 0.3563 0.0314 0.071 Uiso 1 1 calc R . .
N141 N 1.0708(8) 0.5231(10) 0.3256(7) 0.0500(12) Uani 1 1 d U . .
N142 N 0.9930(8) 0.5160(10) 0.2888(7) 0.0513(12) Uani 1 1 d U . .
C143 C 0.9858(10) 0.4742(12) 0.2299(9) 0.0529(12) Uani 1 1 d U . .
C144 C 1.0561(9) 0.4539(12) 0.2278(9) 0.0525(13) Uani 1 1 d U . .
H144 H 1.0655 0.4242 0.1918 0.063 Uiso 1 1 calc R . .
C145 C 1.1083(10) 0.4862(12) 0.2892(8) 0.0512(12) Uani 1 1 d U . .
H145 H 1.1625 0.4833 0.3041 0.061 Uiso 1 1 calc R . .
C146 C 1.1010(9) 0.5747(11) 0.3898(8) 0.0476(12) Uani 1 1 d U . .
H14A H 1.1575 0.5659 0.4113 0.057 Uiso 1 1 calc R . .
H14B H 1.0798 0.5429 0.4201 0.057 Uiso 1 1 calc R . .
C151 C 1.0759(8) 0.8478(11) 0.3276(7) 0.0414(11) Uani 1 1 d U . .
C152 C 1.0911(9) 0.7429(11) 0.3328(8) 0.0429(11) Uani 1 1 d U . .
H152 H 1.1070 0.7107 0.3013 0.052 Uiso 1 1 calc R . .
C153 C 1.0829(9) 0.6855(12) 0.3841(8) 0.0447(11) Uani 1 1 d U . .
C154 C 1.0611(8) 0.7350(12) 0.4296(8) 0.0443(12) Uani 1 1 d U . .
H154 H 1.0554 0.6967 0.4647 0.053 Uiso 1 1 calc R . .
C155 C 1.0473(8) 0.8366(11) 0.4261(8) 0.0435(12) Uani 1 1 d U . .
H155 H 1.0322 0.8682 0.4583 0.052 Uiso 1 1 calc R . .
C156 C 1.0551(8) 0.8940(11) 0.3758(7) 0.0421(12) Uani 1 1 d U . .
H156 H 1.0463 0.9652 0.3740 0.051 Uiso 1 1 calc R . .
N211 N 0.8362(6) 0.8214(8) 0.2067(6) 0.0331(11) Uani 1 1 d U . .
C212 C 0.7613(8) 0.8355(10) 0.1997(7) 0.0336(11) Uani 1 1 d U . .
C213 C 0.7337(8) 0.7806(10) 0.2390(7) 0.0344(12) Uani 1 1 d U . .
H213 H 0.6826 0.7913 0.2345 0.041 Uiso 1 1 calc R . .
C214 C 0.7803(8) 0.7096(10) 0.2852(7) 0.0347(12) Uani 1 1 d U . .
H214 H 0.7610 0.6707 0.3119 0.042 Uiso 1 1 calc R . .
C215 C 0.8552(8) 0.6958(10) 0.2921(7) 0.0347(13) Uani 1 1 d U . .
H215 H 0.8882 0.6484 0.3241 0.042 Uiso 1 1 calc R . .
C216 C 0.8806(8) 0.7520(10) 0.2518(7) 0.0338(12) Uani 1 1 d U . .
H216 H 0.9315 0.7416 0.2559 0.041 Uiso 1 1 calc R . .
C221 C 0.7642(8) 0.9614(10) 0.1172(7) 0.0343(11) Uani 1 1 d U . .
C222 C 0.7211(8) 0.9135(10) 0.1479(7) 0.0339(10) Uani 1 1 d U . .
C223 C 0.6445(8) 0.9370(10) 0.1316(7) 0.0349(11) Uani 1 1 d U . .
H223 H 0.6166 0.9026 0.1530 0.042 Uiso 1 1 calc R . .
C224 C 0.6092(8) 1.0132(10) 0.0824(7) 0.0364(11) Uani 1 1 d U . .
H224 H 0.5565 1.0294 0.0694 0.044 Uiso 1 1 calc R . .
C225 C 0.6516(8) 1.0644(10) 0.0532(7) 0.0377(11) Uani 1 1 d U . .
C226 C 0.7277(8) 1.0362(10) 0.0694(7) 0.0357(11) Uani 1 1 d U . .
H226 H 0.7551 1.0691 0.0470 0.043 Uiso 1 1 calc R . .
C227 C 0.6146(9) 1.1498(11) 0.0052(8) 0.0427(11) Uani 1 1 d U . .
F228 F 0.5418(5) 1.1330(6) -0.0348(4) 0.0496(15) Uani 1 1 d U . .
F229 F 0.6137(5) 1.2337(6) 0.0388(4) 0.0522(15) Uani 1 1 d U . .
F230 F 0.6498(5) 1.1714(6) -0.0353(4) 0.0511(14) Uani 1 1 d U . .
N311 N 0.9028(6) 1.0090(8) 0.0899(6) 0.0337(11) Uani 1 1 d U . .
C312 C 0.9338(8) 1.0980(10) 0.1215(7) 0.0344(10) Uani 1 1 d U . .
C313 C 0.9591(8) 1.1687(11) 0.0872(7) 0.0345(11) Uani 1 1 d U . .
H313 H 0.9833 1.2295 0.1098 0.041 Uiso 1 1 calc R . .
C314 C 0.9496(8) 1.1519(10) 0.0218(7) 0.0341(12) Uani 1 1 d U . .
H314 H 0.9653 1.2016 -0.0020 0.041 Uiso 1 1 calc R . .
C315 C 0.9171(8) 1.0618(10) -0.0092(7) 0.0339(12) Uani 1 1 d U . .
H315 H 0.9100 1.0484 -0.0547 0.041 Uiso 1 1 calc R . .
C316 C 0.8950(8) 0.9920(11) 0.0262(7) 0.0337(12) Uani 1 1 d U . .
H316 H 0.8734 0.9294 0.0049 0.040 Uiso 1 1 calc R . .
C321 C 0.9067(8) 1.0260(11) 0.2126(7) 0.0368(11) Uani 1 1 d U . .
C322 C 0.9367(8) 1.1096(10) 0.1904(7) 0.0360(10) Uani 1 1 d U . .
C323 C 0.9665(8) 1.1954(11) 0.2310(7) 0.0379(11) Uani 1 1 d U . .
H323 H 0.9865 1.2503 0.2146 0.045 Uiso 1 1 calc R . .
C324 C 0.9666(8) 1.1997(11) 0.2956(7) 0.0395(11) Uani 1 1 d U . .
H324 H 0.9873 1.2572 0.3240 0.047 Uiso 1 1 calc R . .
C325 C 0.9365(9) 1.1199(11) 0.3178(7) 0.0414(10) Uani 1 1 d U . .
C326 C 0.9053(8) 1.0336(11) 0.2775(7) 0.0386(11) Uani 1 1 d U . .
H326 H 0.8834 0.9807 0.2938 0.046 Uiso 1 1 calc R . .
C327 C 0.9368(10) 1.1254(12) 0.3882(8) 0.0460(11) Uani 1 1 d U . .
F328 F 0.9100(5) 1.0429(7) 0.4059(4) 0.0557(15) Uani 1 1 d U . .
F329 F 0.9090(5) 1.2079(7) 0.4007(4) 0.0544(15) Uani 1 1 d U . .
F330 F 1.0107(5) 1.1235(7) 0.4361(4) 0.0563(16) Uani 1 1 d U . .
P11 P 0.1876(3) 0.1687(5) 0.1608(2) 0.0693(16) Uani 1 1 d . . .
F12 F 0.1383(8) 0.0759(9) 0.1595(7) 0.102(4) Uani 1 1 d . . .
F13 F 0.1428(7) 0.2394(9) 0.1914(5) 0.086(4) Uani 1 1 d . . .
F14 F 0.2513(6) 0.1414(9) 0.2349(5) 0.086(4) Uani 1 1 d . . .
F15 F 0.2356(7) 0.2740(11) 0.1613(6) 0.099(4) Uani 1 1 d . . .
F16 F 0.2355(7) 0.1112(12) 0.1274(7) 0.116(5) Uani 1 1 d . . .
F17 F 0.1253(5) 0.1972(10) 0.0861(5) 0.084(4) Uani 1 1 d . . .
Cl1X Cl 0.1707(7) 0.1049(6) 0.3961(5) 0.045(4) Uiso 0.55(5) 1 d PD A 1
Cl2X Cl 0.2715(7) 0.2704(15) 0.3996(6) 0.063(4) Uiso 0.55(5) 1 d PD A 1
C13X C 0.1903(19) 0.201(3) 0.3487(13) 0.070(8) Uiso 0.55(5) 1 d PDU A 1
H13A H 0.1987 0.1696 0.3105 0.084 Uiso 0.55(5) 1 calc PR A 1
H13B H 0.1455 0.2469 0.3293 0.084 Uiso 0.55(5) 1 calc PR A 1
Cl1Y Cl 0.1879(14) 0.1074(10) 0.3852(11) 0.078(5) Uiso 0.45(5) 1 d PD A 2
Cl2Y Cl 0.2599(8) 0.3036(17) 0.3904(7) 0.055(5) Uiso 0.45(5) 1 d PD A 2
C13Y C 0.1752(17) 0.232(2) 0.350(2) 0.070(8) Uiso 0.45(5) 1 d PDU A 2
H13C H 0.1619 0.2277 0.3009 0.084 Uiso 0.45(5) 1 calc PR A 2
H13D H 0.1324 0.2658 0.3567 0.084 Uiso 0.45(5) 1 calc PR A 2
O21X O 1.010(2) 0.413(2) 0.0547(18) 0.049(8) Uiso 0.332(19) 1 d PU B 1
O21Y O 0.958(4) 0.409(5) 0.014(3) 0.049(8) Uiso 0.168(19) 1 d PU B 2

loop_
_atom_site_aniso_label
_atom_site_aniso_U_11
_atom_site_aniso_U_22
_atom_site_aniso_U_33
_atom_site_aniso_U_23
_atom_site_aniso_U_13
_atom_site_aniso_U_12
Ir1 0.0217(3) 0.0253(3) 0.0163(3) 0.0003(2) -0.00006(19) 0.0006(2)
N111 0.034(2) 0.040(2) 0.033(2) -0.003(2) 0.006(2) 0.003(2)
C112 0.035(2) 0.040(2) 0.033(2) -0.0030(18) 0.0068(18) 0.0031(19)
C113 0.036(2) 0.042(2) 0.035(2) -0.005(2) 0.006(2) 0.004(2)
C114 0.037(2) 0.042(3) 0.036(2) -0.006(2) 0.005(2) 0.004(2)
C115 0.036(2) 0.041(3) 0.035(3) -0.005(2) 0.005(2) 0.003(2)
C116 0.035(2) 0.041(3) 0.034(2) -0.004(2) 0.005(2) 0.003(2)
N121 0.034(2) 0.041(2) 0.032(2) 0.0005(17) 0.0081(17) 0.0014(18)
N122 0.033(2) 0.040(2) 0.031(2) 0.0000(17) 0.0088(18) 0.0020(19)
C123 0.034(2) 0.040(2) 0.032(2) -0.0008(17) 0.0084(18) 0.0025(18)
C124 0.034(2) 0.041(2) 0.032(2) 0.0002(18) 0.0087(19) 0.003(2)
C125 0.034(2) 0.041(2) 0.032(2) 0.0010(18) 0.0085(18) 0.002(2)
C126 0.036(2) 0.042(2) 0.033(2) 0.0001(17) 0.0075(17) 0.0012(19)
N131 0.055(3) 0.051(3) 0.051(3) 0.002(2) 0.006(2) 0.000(3)
C132 0.053(2) 0.050(2) 0.050(2) 0.003(2) 0.007(2) -0.001(2)
C133 0.053(3) 0.051(3) 0.051(3) 0.003(2) 0.007(2) -0.001(3)
C134 0.054(3) 0.052(3) 0.052(3) 0.003(2) 0.006(2) -0.001(3)
C135 0.055(3) 0.052(3) 0.052(3) 0.003(2) 0.005(2) -0.001(3)
C136 0.056(3) 0.052(3) 0.052(3) 0.002(2) 0.005(2) 0.000(3)
N141 0.047(2) 0.047(2) 0.046(2) 0.0037(18) 0.0089(19) 0.000(2)
N142 0.048(2) 0.047(2) 0.047(2) 0.004(2) 0.008(2) 0.000(2)
C143 0.051(2) 0.048(2) 0.048(2) 0.003(2) 0.009(2) 0.000(2)
C144 0.051(2) 0.048(2) 0.048(2) 0.002(2) 0.009(2) 0.000(2)
C145 0.049(2) 0.047(2) 0.047(2) 0.003(2) 0.010(2) 0.000(2)
C146 0.044(2) 0.046(2) 0.043(2) 0.0048(18) 0.0086(19) 0.000(2)
C151 0.038(2) 0.045(2) 0.035(2) 0.0019(17) 0.0078(17) 0.0007(19)
C152 0.039(2) 0.045(2) 0.037(2) 0.0025(18) 0.0079(19) 0.001(2)
C153 0.041(2) 0.046(2) 0.039(2) 0.0040(17) 0.0085(18) 0.0000(19)
C154 0.041(2) 0.047(2) 0.038(2) 0.0044(19) 0.0084(19) 0.000(2)
C155 0.040(2) 0.047(2) 0.036(2) 0.004(2) 0.0085(19) 0.000(2)
C156 0.039(2) 0.046(2) 0.035(2) 0.0023(19) 0.0084(19) 0.001(2)
N211 0.033(2) 0.033(2) 0.029(2) 0.0026(19) 0.0073(19) 0.000(2)
C212 0.033(2) 0.033(2) 0.029(2) 0.0019(17) 0.0075(18) 0.0002(18)
C213 0.033(2) 0.034(2) 0.030(2) 0.0024(19) 0.0072(19) -0.001(2)
C214 0.034(2) 0.035(2) 0.030(2) 0.0033(19) 0.007(2) -0.002(2)
C215 0.034(2) 0.034(2) 0.030(2) 0.004(2) 0.007(2) -0.002(2)
C216 0.033(2) 0.033(2) 0.029(2) 0.003(2) 0.007(2) -0.001(2)
C221 0.034(2) 0.034(2) 0.030(2) 0.0022(18) 0.0077(18) 0.0017(19)
C222 0.033(2) 0.034(2) 0.030(2) 0.0016(17) 0.0078(17) 0.0016(18)
C223 0.033(2) 0.035(2) 0.031(2) 0.0010(18) 0.0076(18) 0.0026(19)
C224 0.034(2) 0.036(2) 0.032(2) 0.0016(18) 0.0069(18) 0.0032(19)
C225 0.036(2) 0.037(2) 0.033(2) 0.0036(17) 0.0069(17) 0.0031(18)
C226 0.035(2) 0.036(2) 0.031(2) 0.0031(18) 0.0075(18) 0.0020(19)
C227 0.040(2) 0.041(2) 0.037(2) 0.0064(17) 0.0050(18) 0.0045(19)
F228 0.042(2) 0.046(3) 0.043(3) 0.009(2) -0.001(2) 0.002(2)
F229 0.052(3) 0.041(3) 0.043(3) 0.003(2) -0.001(2) 0.009(3)
F230 0.048(3) 0.053(3) 0.043(3) 0.019(2) 0.010(2) 0.008(3)
N311 0.033(2) 0.038(2) 0.028(2) 0.0026(19) 0.010(2) 0.005(2)
C312 0.034(2) 0.039(2) 0.028(2) 0.0024(17) 0.0101(18) 0.0041(19)
C313 0.033(2) 0.039(2) 0.028(2) 0.0030(19) 0.010(2) 0.004(2)
C314 0.033(3) 0.039(2) 0.028(2) 0.004(2) 0.010(2) 0.005(2)
C315 0.033(3) 0.039(3) 0.028(2) 0.003(2) 0.010(2) 0.005(2)
C316 0.032(3) 0.039(2) 0.028(2) 0.003(2) 0.010(2) 0.005(2)
C321 0.038(2) 0.042(2) 0.028(2) 0.0018(18) 0.0110(19) 0.003(2)
C322 0.036(2) 0.041(2) 0.0279(19) 0.0015(17) 0.0104(18) 0.0037(19)
C323 0.039(2) 0.042(2) 0.029(2) 0.0002(18) 0.0098(19) 0.004(2)
C324 0.041(2) 0.044(2) 0.029(2) -0.0007(18) 0.0103(19) 0.004(2)
C325 0.044(2) 0.046(2) 0.0298(19) -0.0001(17) 0.0113(18) 0.0030(19)
C326 0.041(2) 0.044(2) 0.028(2) 0.0013(18) 0.0115(19) 0.003(2)
C327 0.051(2) 0.052(2) 0.031(2) -0.0009(18) 0.0129(19) 0.003(2)
F328 0.068(3) 0.060(3) 0.034(3) 0.000(3) 0.015(3) -0.007(3)
F329 0.065(3) 0.059(3) 0.034(3) -0.002(3) 0.015(3) 0.012(3)
F330 0.056(3) 0.067(3) 0.034(3) -0.001(3) 0.007(2) 0.004(2)
P11 0.033(2) 0.119(5) 0.045(3) -0.037(3) 0.005(2) -0.003(3)
F12 0.096(10) 0.093(9) 0.078(9) 0.010(7) -0.004(7) -0.019(7)
F13 0.090(8) 0.108(9) 0.046(6) -0.018(6) 0.013(6) 0.019(7)
F14 0.057(7) 0.104(9) 0.059(7) -0.026(6) -0.015(5) 0.007(6)
F15 0.068(7) 0.152(12) 0.053(7) -0.022(7) 0.001(6) -0.033(8)
F16 0.068(8) 0.191(15) 0.074(9) -0.035(9) 0.014(7) 0.044(9)
F17 0.037(5) 0.158(11) 0.046(6) -0.034(7) 0.007(5) -0.011(6)

loop_
_atom_type_symbol
_atom_type_description
_atom_type_scat_dispersion_real
_atom_type_scat_dispersion_imag
_atom_type_scat_source
C C 0.0033 0.0016 'International Tables Vol C Tables 4.2.6.8 and 6.1.1.4'
H H 0.0000 0.0000 'International Tables Vol C Tables 4.2.6.8 and 6.1.1.4'
N N 0.0061 0.0033 'International Tables Vol C Tables 4.2.6.8 and 6.1.1.4'
O O 0.0106 0.0060 'International Tables Vol C Tables 4.2.6.8 and 6.1.1.4'
F F 0.0171 0.0103 'International Tables Vol C Tables 4.2.6.8 and 6.1.1.4'
Cl Cl 0.1484 0.1585 'International Tables Vol C Tables 4.2.6.8 and 6.1.1.4'
Ir Ir -1.4442 7.9887 'International Tables Vol C Tables 4.2.6.8 and 6.1.1.4'
P P 0.1023 0.0942 'International Tables Vol C Tables 4.2.6.8 and 6.1.1.4'

loop_
_geom_angle_atom_site_label_1
_geom_angle_atom_site_label_2
_geom_angle_atom_site_label_3
_geom_angle
C321 Ir1 C221 88.0(6)
C321 Ir1 N211 95.4(5)
C221 Ir1 N211 80.5(5)
C321 Ir1 N311 80.6(5)
C221 Ir1 N311 95.5(5)
N211 Ir1 N311 174.5(4)
C321 Ir1 N111 174.9(5)
C221 Ir1 N111 96.2(5)
N211 Ir1 N111 88.2(4)
N311 Ir1 N111 96.1(5)
C321 Ir1 N122 100.3(5)
C221 Ir1 N122 171.7(5)
N211 Ir1 N122 98.1(4)
N311 Ir1 N122 86.4(4)
N111 Ir1 N122 75.5(4)
C116 N111 C112 117.7(12)
C116 N111 Ir1 125.4(9)
C112 N111 Ir1 116.8(9)
N111 C112 C113 121.3(13)
N111 C112 C123 113.7(12)
C113 C112 C123 125.0(13)
C114 C113 C112 118.4(14)
C114 C113 H113 120.8
C112 C113 H113 120.8
C113 C114 C115 121.1(14)
C113 C114 H114 119.4
C115 C114 H114 119.4
C116 C115 C114 118.9(14)
C116 C115 H115 120.5
C114 C115 H115 120.5
N111 C116 C115 122.4(14)
N111 C116 H116 118.8
C115 C116 H116 118.8
N122 N121 C125 110.1(11)
N122 N121 C126 122.9(12)
C125 N121 C126 125.2(12)
C123 N122 N121 106.1(11)
C123 N122 Ir1 114.7(9)
N121 N122 Ir1 137.3(9)
N122 C123 C124 110.9(12)
N122 C123 C112 118.3(13)
C124 C123 C112 130.8(13)
C125 C124 C123 104.7(13)
C125 C124 H124 127.6
C123 C124 H124 127.6
C124 C125 N121 108.1(13)
C124 C125 H125 125.9
N121 C125 H125 125.9
N121 C126 C151 110.4(12)
N121 C126 H12A 109.6
C151 C126 H12A 109.6
N121 C126 H12B 109.6
C151 C126 H12B 109.6
H12A C126 H12B 108.1
C132 N131 C136 115.8(16)
N131 C132 C133 121.3(16)
N131 C132 C143 115.8(16)
C133 C132 C143 122.9(16)
C134 C133 C132 122.6(18)
C134 C133 H133 118.7
C132 C133 H133 118.7
C133 C134 C135 115.8(18)
C133 C134 H134 122.1
C135 C134 H134 122.1
C136 C135 C134 119.2(17)
C136 C135 H135 120.4
C134 C135 H135 120.4
C135 C136 N131 125.2(18)
C135 C136 H136 117.4
N131 C136 H136 117.4
C145 N141 N142 110.3(13)
C145 N141 C146 129.3(14)
N142 N141 C146 120.1(14)
C143 N142 N141 103.9(14)
N142 C143 C144 112.8(15)
N142 C143 C132 119.1(16)
C144 C143 C132 128.1(16)
C145 C144 C143 104.0(16)
C145 C144 H144 128.0
C143 C144 H144 128.0
N141 C145 C144 109.1(16)
N141 C145 H145 125.5
C144 C145 H145 125.5
N141 C146 C153 113.3(13)
N141 C146 H14A 108.9
C153 C146 H14A 108.9
N141 C146 H14B 108.9
C153 C146 H14B 108.9
H14A C146 H14B 107.7
C156 C151 C152 118.7(14)
C156 C151 C126 120.7(13)
C152 C151 C126 120.5(14)
C153 C152 C151 120.5(15)
C153 C152 H152 119.8
C151 C152 H152 119.8
C154 C153 C152 118.2(14)
C154 C153 C146 122.1(15)
C152 C153 C146 119.7(15)
C155 C154 C153 122.3(15)
C155 C154 H154 118.8
C153 C154 H154 118.8
C154 C155 C156 120.1(15)
C154 C155 H155 120.0
C156 C155 H155 120.0
C155 C156 C151 120.3(14)
C155 C156 H156 119.9
C151 C156 H156 119.9
C216 N211 C212 118.8(12)
C216 N211 Ir1 124.3(10)
C212 N211 Ir1 116.9(8)
C213 C212 N211 120.2(12)
C213 C212 C222 128.2(13)
N211 C212 C222 111.5(12)
C212 C213 C214 120.1(13)
C212 C213 H213 120.0
C214 C213 H213 120.0
C215 C214 C213 119.6(13)
C215 C214 H214 120.2
C213 C214 H214 120.2
C216 C215 C214 118.6(13)
C216 C215 H215 120.7
C214 C215 H215 120.7
N211 C216 C215 122.7(13)
N211 C216 H216 118.6
C215 C216 H216 118.6
C226 C221 C222 117.1(13)
C226 C221 Ir1 128.2(11)
C222 C221 Ir1 114.6(10)
C223 C222 C221 122.8(13)
C223 C222 C212 120.8(13)
C221 C222 C212 116.4(12)
C222 C223 C224 118.4(14)
C222 C223 H223 120.8
C224 C223 H223 120.8
C225 C224 C223 119.8(13)
C225 C224 H224 120.1
C223 C224 H224 120.1
C224 C225 C226 119.9(13)
C224 C225 C227 118.7(13)
C226 C225 C227 121.4(13)
C221 C226 C225 121.8(14)
C221 C226 H226 119.1
C225 C226 H226 119.1
F228 C227 F229 104.5(12)
F228 C227 F230 106.7(12)
F229 C227 F230 107.7(12)
F228 C227 C225 113.5(12)
F229 C227 C225 111.0(12)
F230 C227 C225 112.9(13)
C316 N311 C312 120.0(12)
C316 N311 Ir1 125.0(10)
C312 N311 Ir1 115.1(9)
N311 C312 C313 119.0(13)
N311 C312 C322 115.0(12)
C313 C312 C322 126.1(13)
C314 C313 C312 120.9(13)
C314 C313 H313 119.6
C312 C313 H313 119.6
C313 C314 C315 118.8(13)
C313 C314 H314 120.6
C315 C314 H314 120.6
C316 C315 C314 119.3(13)
C316 C315 H315 120.4
C314 C315 H315 120.4
N311 C316 C315 122.0(13)
N311 C316 H316 119.0
C315 C316 H316 119.0
C322 C321 C326 117.1(13)
C322 C321 Ir1 115.1(10)
C326 C321 Ir1 127.8(11)
C323 C322 C321 122.3(13)
C323 C322 C312 123.6(13)
C321 C322 C312 114.2(12)
C324 C323 C322 119.5(14)
C324 C323 H323 120.2
C322 C323 H323 120.2
C325 C324 C323 119.2(14)
C325 C324 H324 120.4
C323 C324 H324 120.4
C324 C325 C326 122.4(14)
C324 C325 C327 118.8(13)
C326 C325 C327 118.9(14)
C325 C326 C321 119.5(14)
C325 C326 H326 120.2
C321 C326 H326 120.2
F329 C327 F328 113.0(14)
F329 C327 F330 104.3(12)
F328 C327 F330 99.8(12)
F329 C327 C325 114.7(13)
F328 C327 C325 114.0(13)
F330 C327 C325 109.5(13)
F12 P11 F16 94.4(9)
F12 P11 F13 92.4(8)
F16 P11 F13 172.8(9)
F12 P11 F14 92.8(7)
F16 P11 F14 90.1(7)
F13 P11 F14 92.0(6)
F12 P11 F17 88.3(7)
F16 P11 F17 89.1(7)
F13 P11 F17 88.6(6)
F14 P11 F17 178.7(8)
F12 P11 F15 176.1(8)
F16 P11 F15 88.9(8)
F13 P11 F15 84.2(7)
F14 P11 F15 89.4(6)
F17 P11 F15 89.6(7)
Cl2X C13X Cl1X 111.0(13)
Cl2X C13X H13A 109.4
Cl1X C13X H13A 109.4
Cl2X C13X H13B 109.4
Cl1X C13X H13B 109.4
H13A C13X H13B 108.0
Cl2Y C13Y Cl1Y 110.4(14)
Cl2Y C13Y H13C 109.6
Cl1Y C13Y H13C 109.6
Cl2Y C13Y H13D 109.6
Cl1Y C13Y H13D 109.6
H13C C13Y H13D 108.1

loop_
_geom_bond_atom_site_label_1
_geom_bond_atom_site_label_2
_geom_bond_distance
Ir1 C321 2.003(14)
Ir1 C221 2.004(14)
Ir1 N211 2.035(11)
Ir1 N311 2.051(11)
Ir1 N111 2.149(11)
Ir1 N122 2.178(11)
N111 C116 1.365(17)
N111 C112 1.383(18)
C112 C113 1.394(19)
C112 C123 1.452(19)
C113 C114 1.37(2)
C113 H113 0.9500
C114 C115 1.37(2)
C114 H114 0.9500
C115 C116 1.369(19)
C115 H115 0.9500
C116 H116 0.9500
N121 N122 1.348(15)
N121 C125 1.367(18)
N121 C126 1.448(18)
N122 C123 1.337(18)
C123 C124 1.400(19)
C124 C125 1.363(19)
C124 H124 0.9500
C125 H125 0.9500
C126 C151 1.54(2)
C126 H12A 0.9900
C126 H12B 0.9900
N131 C132 1.33(2)
N131 C136 1.35(2)
C132 C133 1.39(2)
C132 C143 1.49(2)
C133 C134 1.35(2)
C133 H133 0.9500
C134 C135 1.39(2)
C134 H134 0.9500
C135 C136 1.34(3)
C135 H135 0.9500
C136 H136 0.9500
N141 C145 1.35(2)
N141 N142 1.370(17)
N141 C146 1.43(2)
N142 C143 1.34(2)
C143 C144 1.39(2)
C144 C145 1.35(2)
C144 H144 0.9500
C145 H145 0.9500
C146 C153 1.49(2)
C146 H14A 0.9900
C146 H14B 0.9900
C151 C156 1.39(2)
C151 C152 1.40(2)
C152 C153 1.40(2)
C152 H152 0.9500
C153 C154 1.38(2)
C154 C155 1.36(2)
C154 H154 0.9500
C155 C156 1.38(2)
C155 H155 0.9500
C156 H156 0.9500
N211 C216 1.350(16)
N211 C212 1.388(17)
C212 C213 1.372(19)
C212 C222 1.476(18)
C213 C214 1.389(18)
C213 H213 0.9500
C214 C215 1.387(19)
C214 H214 0.9500
C215 C216 1.371(19)
C215 H215 0.9500
C216 H216 0.9500
C221 C226 1.387(18)
C221 C222 1.401(19)
C222 C223 1.391(19)
C223 C224 1.411(19)
C223 H223 0.9500
C224 C225 1.39(2)
C224 H224 0.9500
C225 C226 1.397(19)
C225 C227 1.493(19)
C226 H226 0.9500
C227 F228 1.318(16)
C227 F229 1.323(17)
C227 F230 1.334(17)
N311 C316 1.338(17)
N311 C312 1.360(17)
C312 C313 1.391(19)
C312 C322 1.470(19)
C313 C314 1.363(18)
C313 H313 0.9500
C314 C315 1.377(19)
C314 H314 0.9500
C315 C316 1.366(19)
C315 H315 0.9500
C316 H316 0.9500
C321 C322 1.41(2)
C321 C326 1.414(19)
C322 C323 1.397(19)
C323 C324 1.392(19)
C323 H323 0.9500
C324 C325 1.37(2)
C324 H324 0.9500
C325 C326 1.40(2)
C325 C327 1.52(2)
C326 H326 0.9500
C327 F329 1.284(17)
C327 F328 1.321(18)
C327 F330 1.363(18)
P11 F12 1.534(13)
P11 F16 1.570(13)
P11 F13 1.580(12)
P11 F14 1.600(11)
P11 F17 1.603(11)
P11 F15 1.658(14)
Cl1X C13X 1.756(18)
Cl2X C13X 1.747(18)
C13X H13A 0.9900
C13X H13B 0.9900
Cl1Y C13Y 1.774(19)
Cl2Y C13Y 1.760(19)
C13Y H13C 0.9900
C13Y H13D 0.9900

loop_
_geom_torsion_atom_site_label_1
_geom_torsion_atom_site_label_2
_geom_torsion_atom_site_label_3
_geom_torsion_atom_site_label_4
_geom_torsion
C321 Ir1 N111 C116 -150(5)
C221 Ir1 N111 C116 -5.2(12)
N211 Ir1 N111 C116 75.0(12)
N311 Ir1 N111 C116 -101.5(12)
N122 Ir1 N111 C116 173.8(13)
C321 Ir1 N111 C112 32(6)
C221 Ir1 N111 C112 177.7(10)
N211 Ir1 N111 C112 -102.1(10)
N311 Ir1 N111 C112 81.4(10)
N122 Ir1 N111 C112 -3.2(10)
C116 N111 C112 C113 2(2)
Ir1 N111 C112 C113 179.1(11)
C116 N111 C112 C123 -178.8(13)
Ir1 N111 C112 C123 -1.5(16)
N111 C112 C113 C114 -3(2)
C123 C112 C113 C114 177.9(14)
C112 C113 C114 C115 2(2)
C113 C114 C115 C116 -1(2)
C112 N111 C116 C115 0(2)
Ir1 N111 C116 C115 -177.5(11)
C114 C115 C116 N111 0(2)
C125 N121 N122 C123 -0.7(15)
C126 N121 N122 C123 -166.4(12)
C125 N121 N122 Ir1 -163.4(11)
C126 N121 N122 Ir1 31(2)
C321 Ir1 N122 C123 -169.1(10)
C221 Ir1 N122 C123 14(4)
N211 Ir1 N122 C123 93.9(10)
N311 Ir1 N122 C123 -89.3(10)
N111 Ir1 N122 C123 7.9(10)
C321 Ir1 N122 N121 -7.4(14)
C221 Ir1 N122 N121 176(3)
N211 Ir1 N122 N121 -104.5(13)
N311 Ir1 N122 N121 72.3(13)
N111 Ir1 N122 N121 169.5(14)
N121 N122 C123 C124 0.1(16)
Ir1 N122 C123 C124 167.2(9)
N121 N122 C123 C112 -178.8(12)
Ir1 N122 C123 C112 -11.6(17)
N111 C112 C123 N122 8.8(19)
C113 C112 C123 N122 -171.8(14)
N111 C112 C123 C124 -169.8(14)
C113 C112 C123 C124 10(3)
N122 C123 C124 C125 0.6(17)
C112 C123 C124 C125 179.3(15)
C123 C124 C125 N121 -1.0(16)
N122 N121 C125 C124 1.1(16)
C126 N121 C125 C124 166.4(13)
N122 N121 C126 C151 73.0(16)
C125 N121 C126 C151 -90.4(16)
C136 N131 C132 C133 -2(2)
C136 N131 C132 C143 178.9(14)
N131 C132 C133 C134 2(3)
C143 C132 C133 C134 -179.2(16)
C132 C133 C134 C135 0(3)
C133 C134 C135 C136 -2(2)
C134 C135 C136 N131 2(3)
C132 N131 C136 C135 0(3)
C145 N141 N142 C143 -0.1(16)
C146 N141 N142 C143 173.4(13)
N141 N142 C143 C144 0.3(18)
N141 N142 C143 C132 177.7(14)
N131 C132 C143 N142 -179.7(15)
C133 C132 C143 N142 2(3)
N131 C132 C143 C144 -3(3)
C133 C132 C143 C144 178.4(17)
N142 C143 C144 C145 -0.4(19)
C132 C143 C144 C145 -177.4(16)
N142 N141 C145 C144 -0.1(18)
C146 N141 C145 C144 -172.8(15)
C143 C144 C145 N141 0.3(18)
C145 N141 C146 C153 107.3(18)
N142 N141 C146 C153 -64.8(19)
N121 C126 C151 C156 -143.0(14)
N121 C126 C151 C152 37.9(18)
C156 C151 C152 C153 2(2)
C126 C151 C152 C153 -178.8(13)
C151 C152 C153 C154 -1(2)
C151 C152 C153 C146 -178.6(14)
N141 C146 C153 C154 138.5(15)
N141 C146 C153 C152 -44(2)
C152 C153 C154 C155 0(2)
C146 C153 C154 C155 177.5(14)
C153 C154 C155 C156 0(2)
C154 C155 C156 C151 1(2)
C152 C151 C156 C155 -2(2)
C126 C151 C156 C155 178.8(13)
C321 Ir1 N211 C216 -92.2(11)
C221 Ir1 N211 C216 -179.2(11)
N311 Ir1 N211 C216 -135(4)
N111 Ir1 N211 C216 84.2(11)
N122 Ir1 N211 C216 9.1(11)
C321 Ir1 N211 C212 87.5(10)
C221 Ir1 N211 C212 0.5(10)
N311 Ir1 N211 C212 45(5)
N111 Ir1 N211 C212 -96.1(10)
N122 Ir1 N211 C212 -171.2(9)
C216 N211 C212 C213 1.0(19)
Ir1 N211 C212 C213 -178.7(10)
C216 N211 C212 C222 -179.6(11)
Ir1 N211 C212 C222 0.7(14)
N211 C212 C213 C214 -1(2)
C222 C212 C213 C214 179.7(13)
C212 C213 C214 C215 1(2)
C213 C214 C215 C216 -1(2)
C212 N211 C216 C215 -1(2)
Ir1 N211 C216 C215 178.5(10)
C214 C215 C216 N211 1(2)
C321 Ir1 C221 C226 84.1(13)
N211 Ir1 C221 C226 179.9(13)
N311 Ir1 C221 C226 3.8(13)
N111 Ir1 C221 C226 -93.0(13)
N122 Ir1 C221 C226 -99(4)
C321 Ir1 C221 C222 -97.5(11)
N211 Ir1 C221 C222 -1.7(10)
N311 Ir1 C221 C222 -177.8(10)
N111 Ir1 C221 C222 85.4(11)
N122 Ir1 C221 C222 79(4)
C226 C221 C222 C223 1(2)
Ir1 C221 C222 C223 -177.6(11)
C226 C221 C222 C212 -178.8(12)
Ir1 C221 C222 C212 2.6(16)
C213 C212 C222 C223 -3(2)
N211 C212 C222 C223 178.1(12)
C213 C212 C222 C221 177.2(14)
N211 C212 C222 C221 -2.1(17)
C221 C222 C223 C224 -1(2)
C212 C222 C223 C224 179.1(12)
C222 C223 C224 C225 -2(2)
C223 C224 C225 C226 4(2)
C223 C224 C225 C227 -175.5(13)
C222 C221 C226 C225 1(2)
Ir1 C221 C226 C225 179.6(11)
C224 C225 C226 C221 -4(2)
C227 C225 C226 C221 175.7(13)
C224 C225 C227 F228 -38(2)
C226 C225 C227 F228 142.2(14)
C224 C225 C227 F229 79.0(17)
C226 C225 C227 F229 -100.4(16)
C224 C225 C227 F230 -160.0(13)
C226 C225 C227 F230 21(2)
C321 Ir1 N311 C316 -177.2(11)
C221 Ir1 N311 C316 -90.2(11)
N211 Ir1 N311 C316 -134(4)
N111 Ir1 N311 C316 6.6(11)
N122 Ir1 N311 C316 81.6(11)
C321 Ir1 N311 C312 3.2(10)
C221 Ir1 N311 C312 90.2(10)
N211 Ir1 N311 C312 47(5)
N111 Ir1 N311 C312 -172.9(9)
N122 Ir1 N311 C312 -97.9(10)
C316 N311 C312 C313 -2.0(19)
Ir1 N311 C312 C313 177.6(10)
C316 N311 C312 C322 177.8(12)
Ir1 N311 C312 C322 -2.6(15)
N311 C312 C313 C314 3(2)
C322 C312 C313 C314 -176.4(13)
C312 C313 C314 C315 -2(2)
C313 C314 C315 C316 0(2)
C312 N311 C316 C315 0(2)
Ir1 N311 C316 C315 -179.8(10)
C314 C315 C316 N311 1(2)
C221 Ir1 C321 C322 -99.1(11)
N211 Ir1 C321 C322 -179.4(11)
N311 Ir1 C321 C322 -3.2(10)
N111 Ir1 C321 C322 46(6)
N122 Ir1 C321 C322 81.4(11)
C221 Ir1 C321 C326 81.5(13)
N211 Ir1 C321 C326 1.3(13)
N311 Ir1 C321 C326 177.5(13)
N111 Ir1 C321 C326 -133(5)
N122 Ir1 C321 C326 -98.0(13)
C326 C321 C322 C323 2(2)
Ir1 C321 C322 C323 -177.3(11)
C326 C321 C322 C312 -177.8(12)
Ir1 C321 C322 C312 2.7(16)
N311 C312 C322 C323 180.0(13)
C313 C312 C322 C323 0(2)
N311 C312 C322 C321 0.0(18)
C313 C312 C322 C321 179.7(13)
C321 C322 C323 C324 0(2)
C312 C322 C323 C324 179.7(13)
C322 C323 C324 C325 -1(2)
C323 C324 C325 C326 0(2)
C323 C324 C325 C327 -180.0(13)
C324 C325 C326 C321 2(2)
C327 C325 C326 C321 -178.1(13)
C322 C321 C326 C325 -3(2)
Ir1 C321 C326 C325 176.4(11)
C324 C325 C327 F329 51(2)
C326 C325 C327 F329 -129.3(15)
C324 C325 C327 F328 -176.9(13)
C326 C325 C327 F328 3(2)
C324 C325 C327 F330 -66.1(18)
C326 C325 C327 F330 114.0(15)
